data_7110596
loop_
_publ_author_name
'Kim, Gyu-Shik'
'Zeng, Huadong'
'Rhule, Jeffrey T.'
'Weinstock, Ira A.'
'Hill, Craig L.'

_publ_section_title
;
 Synthesis, X-ray structure, and hydrolytic chemistry of the highly potent
 antiviral polyniobotungstate A-\a-[Si2Nb6W18O77]8--
;
_journal_issue 17
_journal_name_full 'Chemical Communications'
_journal_page_first 1651
_journal_paper_doi 10.1039/a903983j
_journal_year 1999
_chemical_formula_structural Cs6HsiNb3W9O40.4H2O
_chemical_formula_sum 'Cs6 H9 Nb3 O44 Si W9'
_chemical_formula_weight 3471.93
_chemical_name_systematic
; 
 ? 
;
_space_group_IT_number 138
_symmetry_cell_setting tetragonal
_symmetry_space_group_name_Hall '-P 4ac 2ac'
_symmetry_space_group_name_H-M 'P 42/n c m :2'
_atom_sites_solution_hydrogens geom
_atom_sites_solution_primary direct
_atom_sites_solution_secondary difmap
_audit_creation_method SHELXL
_cell_angle_alpha 90.00
_cell_angle_beta 90.00
_cell_angle_gamma 90.00
_cell_formula_units_Z 4
_cell_length_a 21.0827(4)
_cell_length_b 21.0827(4)
_cell_length_c 10.4262(3)
_cell_measurement_reflns_used 270
_cell_measurement_temperature 293(2)
_cell_measurement_theta_max 336
_cell_measurement_theta_min 17
_cell_volume 4634.24(18)
_computing_cell_refinement 'Siemens XSCANS'
_computing_data_collection 'Siemens XSCANS'
_computing_data_reduction 'Siemens SHELXTL'
_computing_molecular_graphics 'Siemens SHELXTL'
_computing_publication_material 'Siemens SHELXTL'
_computing_structure_refinement 'SHELXL-93 (Sheldrick, 1993)'
_computing_structure_solution 'SHELXS-86 (Sheldrick, 1990)'
_diffrn_ambient_temperature 293(2)
_diffrn_measurement_device 'Siemens SMART CCD'
_diffrn_measurement_method '\w scans'
_diffrn_radiation_monochromator graphite
_diffrn_radiation_source 'fine-focus sealed tube'
_diffrn_radiation_type MoK\a
_diffrn_radiation_wavelength 0.71073
_diffrn_reflns_av_R_equivalents 0.0828
_diffrn_reflns_av_sigmaI/netI 0.0377
_diffrn_reflns_limit_h_max 28
_diffrn_reflns_limit_h_min -28
_diffrn_reflns_limit_k_max 27
_diffrn_reflns_limit_k_min -27
_diffrn_reflns_limit_l_max 13
_diffrn_reflns_limit_l_min -13
_diffrn_reflns_number 38780
_diffrn_reflns_theta_max 28.24
_diffrn_reflns_theta_min 1.37
_exptl_absorpt_coefficient_mu 27.726
_exptl_absorpt_correction_type empirical
_exptl_crystal_colour colorless
_exptl_crystal_density_diffrn 4.992
_exptl_crystal_description block
_exptl_crystal_F_000 6020
_exptl_crystal_size_max 0.14
_exptl_crystal_size_mid 0.13
_exptl_crystal_size_min 0.10
_refine_diff_density_max 1.701
_refine_diff_density_min -2.558
_refine_diff_density_rms 0.306
_refine_ls_extinction_coef 0.00018(2)
_refine_ls_extinction_expression Fc^*^=kFc[1+0.001xFc^2^\l^3^/sin(2\q)]^-1/4^
_refine_ls_extinction_method SHELXL
_refine_ls_goodness_of_fit_all 1.037
_refine_ls_goodness_of_fit_obs 1.105
_refine_ls_hydrogen_treatment none
_refine_ls_matrix_type full
_refine_ls_number_parameters 171
_refine_ls_number_reflns 2940
_refine_ls_number_restraints 1
_refine_ls_restrained_S_all 1.049
_refine_ls_restrained_S_obs 1.106
_refine_ls_R_factor_all 0.0543
_refine_ls_R_factor_obs 0.0363
_refine_ls_shift/esd_max 0.001
_refine_ls_shift/esd_mean 0.000
_refine_ls_structure_factor_coef Fsqd
_refine_ls_weighting_details 'w=1/[\s^2^(Fo^2^)+(0.0553P)^2^+25.7031P] where P=(Fo^2^+2Fc^2^)/3'
_refine_ls_weighting_scheme calc
_refine_ls_wR_factor_all 0.0991
_refine_ls_wR_factor_obs 0.0906
_reflns_number_observed 2251
_reflns_number_total 2944
_reflns_observed_criterion >2sigma(I)
_cod_data_source_file 903983jsup1.cif
_cod_data_source_block hill22
_cod_depositor_comments
;
The following automatic conversions were performed:

'_symmetry_cell_setting' value 'Tetragonal' changed to 'tetragonal'
according to /home/saulius/struct/CIF-dictionaries/cif_core.dic
dictionary named 'cif_core.dic' version 2.4.2 from 2011-04-26.

Automatic conversion script
Id: cif_fix_values 1891 2012-01-12 08:04:46Z andrius 

The following automatic conversions were performed:

'_refine_ls_weighting_scheme' value 'calc
w=1/[\s^2^(Fo^2^)+(0.0553P)^2^+25.7031P] where P=(Fo^2^+2Fc^2^)/3'
was changed to 'calc'. New tag '_refine_ls_weighting_details' was
created. The value of the new tag was set to
'w=1/[\s^2^(Fo^2^)+(0.0553P)^2^+25.7031P] where P=(Fo^2^+2Fc^2^)/3'.

Automatic conversion script
Id: cif_fix_values 3143 2015-03-26 13:38:13Z robertas 
;
_cod_original_cell_volume 4634.2(2)
_cod_original_sg_symbol_H-M P4(2)/ncm
_cod_original_formula_sum 'H9 Cs6 Nb3 O44 Si W9'
_cod_database_code 7110596

loop_
_symmetry_equiv_pos_as_xyz
'x, y, z'
'-x+1/2, -y+1/2, z'
'-y+1/2, x, z+1/2'
'y, -x+1/2, z+1/2'
'-x, y+1/2, -z+1/2'
'x+1/2, -y, -z+1/2'
'y+1/2, x+1/2, -z'
'-y, -x, -z'
'-x, -y, -z'
'x-1/2, y-1/2, -z'
'y-1/2, -x, -z-1/2'
'-y, x-1/2, -z-1/2'
'x, -y-1/2, z-1/2'
'-x-1/2, y, z-1/2'
'-y-1/2, -x-1/2, z'
'y, x, z'

loop_
_atom_site_aniso_label
_atom_site_aniso_U_11
_atom_site_aniso_U_22
_atom_site_aniso_U_33
_atom_site_aniso_U_23
_atom_site_aniso_U_13
_atom_site_aniso_U_12
W1 0.0217(3) 0.0241(3) 0.0233(3) -0.0061(2) -0.0074(2) 0.0035(2)
Nb1 0.0217(3) 0.0241(3) 0.0233(3) -0.0061(2) -0.0074(2) 0.0035(2)
W2 0.0336(3) 0.0336(3) 0.0243(4) -0.0123(2) 0.0123(2) -0.0121(3)
Nb2 0.0336(3) 0.0336(3) 0.0243(4) -0.0123(2) 0.0123(2) -0.0121(3)
W3 0.0172(3) 0.0172(3) 0.0264(4) -0.0018(2) 0.0018(2) -0.0036(2)
Nb3 0.0172(3) 0.0172(3) 0.0264(4) -0.0018(2) 0.0018(2) -0.0036(2)
W4 0.0130(3) 0.0395(3) 0.0276(3) 0.0087(2) -0.0011(2) -0.0008(2)
Nb4 0.0130(3) 0.0395(3) 0.0276(3) 0.0087(2) -0.0011(2) -0.0008(2)
Cs1 0.0640(6) 0.0392(5) 0.0439(4) -0.0114(3) 0.0046(4) -0.0049(4)
Cs2 0.0511(5) 0.0511(5) 0.0515(7) -0.0023(4) 0.0023(4) 0.0099(5)
Si 0.0150(14) 0.0150(14) 0.016(2) -0.0003(13) 0.0003(13) -0.001(2)
O1 0.092(8) 0.047(6) 0.052(6) -0.011(4) -0.043(6) 0.015(5)
O2 0.026(4) 0.026(4) 0.216(21) -0.025(7) 0.025(7) -0.001(5)
O3 0.143(11) 0.032(5) 0.057(6) 0.014(4) 0.049(7) 0.043(6)
O4 0.135(11) 0.054(6) 0.043(5) 0.018(5) 0.044(6) 0.055(7)
O5 0.027(5) 0.022(5) 0.209(15) -0.002(7) 0.023(7) 0.005(4)
O6 0.047(5) 0.047(5) 0.051(7) -0.024(4) 0.024(4) -0.008(6)
O8 0.145(12) 0.109(10) 0.083(8) 0.064(7) -0.071(8) -0.106(9)
O9 0.057(6) 0.057(6) 0.070(10) -0.017(6) 0.017(6) -0.027(7)
O11 0.045(6) 0.064(6) 0.058(6) 0.012(5) 0.022(4) 0.024(5)
O10 0.044(6) 0.141(11) 0.035(5) -0.041(6) -0.015(4) 0.040(6)
O12 0.139(13) 0.139(13) 0.059(10) 0.060(9) -0.060(9) -0.108(14)
O13 0.012(5) 0.012(5) 0.015(8) -0.002(5) 0.002(5) -0.001(6)
O14 0.031(7) 0.031(7) 0.011(8) -0.003(5) 0.003(5) -0.001(9)
O15 0.024(7) 0.022(7) 0.011(5) -0.007(5) 0.005(5) 0.000(5)

loop_
_atom_site_label
_atom_site_type_symbol
_atom_site_fract_x
_atom_site_fract_y
_atom_site_fract_z
_atom_site_U_iso_or_equiv
_atom_site_thermal_displace_type
_atom_site_occupancy
_atom_site_calc_flag
_atom_site_refinement_flags
W1 W 0.59677(2) 0.02238(2) 0.77585(4) 0.0231(2) Uani 0.786(3) d P
Nb1 Nb 0.59677(2) 0.02238(2) 0.77585(4) 0.0231(2) Uani 0.214(3) d P
W2 W 0.43437(3) 0.06563(3) 0.78400(6) 0.0305(3) Uani 0.851(5) d SP
Nb2 Nb 0.43437(3) 0.06563(3) 0.78400(6) 0.0305(3) Uani 0.149(5) d SP
W3 W 0.61854(2) 0.11854(2) 0.5000 0.0203(3) Uani 0.635(5) d SP
Nb3 Nb 0.61854(2) 0.11854(2) 0.5000 0.0203(3) Uani 0.365(5) d SP
W4 W 0.66270(2) -0.04384(3) 0.49210(5) 0.0267(2) Uani 0.725(3) d P
Nb4 Nb 0.66270(2) -0.04384(3) 0.49210(5) 0.0267(2) Uani 0.275(3) d P
Cs1 Cs 0.56345(4) 0.21156(4) 0.83467(8) 0.0491(2) Uani 1 d .
Cs2 Cs 0.65940(4) -0.15940(4) 0.84519(12) 0.0512(3) Uani 1 d S
Si Si 0.5000 0.0000 0.5000 0.0154(9) Uani 1 d S
O1 O 0.6435(5) 0.0344(4) 0.9050(9) 0.064(3) Uani 1 d .
O2 O 0.5538(4) -0.0538(4) 0.8173(21) 0.089(7) Uani 1 d S
O3 O 0.6514(6) -0.0264(4) 0.6727(10) 0.077(4) Uani 1 d .
O4 O 0.6196(6) 0.0947(5) 0.6752(9) 0.077(4) Uani 1 d .
O5 O 0.5213(4) 0.0678(4) 0.8233(15) 0.086(5) Uani 1 d .
O6 O 0.4016(4) 0.0984(4) 0.9130(12) 0.049(3) Uani 1 d S
O8 O 0.3620(7) 0.0501(6) 0.6837(11) 0.112(6) Uani 1 d .
O9 O 0.6768(4) 0.1768(4) 0.5000 0.062(4) Uani 1 d S
O11 O 0.7405(5) -0.0651(5) 0.4880(8) 0.055(3) Uani 1 d .
O10 O 0.5455(4) 0.1684(6) 0.5371(9) 0.073(4) Uani 1 d .
O12 O 0.6229(9) -0.1229(9) 0.5231(15) 0.112(9) Uani 1 d S
O13 O 0.5530(5) -0.0530(5) 0.4496(15) 0.013(3) Uani 0.50 d SP
O14 O 0.5038(7) -0.0038(7) 0.6574(16) 0.024(4) Uani 0.50 d SP
O15 O 0.5696(6) 0.0210(6) 0.5489(11) 0.019(3) Uani 0.50 d P
OW1 O 0.6934(14) -0.3066(14) 0.7478(37) 0.103(13) Uiso 0.50 d SP
OW2 O 0.7262(14) -0.2738(14) 1.0340(41) 0.118(15) Uiso 0.50 d SP
OW3 O 0.7085(16) 0.1746(17) 0.8644(33) 0.134(12) Uiso 0.50 d P

loop_
_atom_type_symbol
_atom_type_description
_atom_type_scat_dispersion_real
_atom_type_scat_dispersion_imag
_atom_type_scat_source
O O 0.0106 0.0060 'International Tables Vol C Tables 4.2.6.8 and 6.1.1.4'
H H 0.0000 0.0000 'International Tables Vol C Tables 4.2.6.8 and 6.1.1.4'
Si Si 0.0817 0.0704 'International Tables Vol C Tables 4.2.6.8 and 6.1.1.4'
Nb Nb -2.0727 0.6215 'International Tables Vol C Tables 4.2.6.8 and 6.1.1.4'
Cs Cs -0.3680 2.1192 'International Tables Vol C Tables 4.2.6.8 and 6.1.1.4'
W W -0.8490 6.8722 'International Tables Vol C Tables 4.2.6.8 and 6.1.1.4'

loop_
_geom_angle_atom_site_label_1
_geom_angle_atom_site_label_2
_geom_angle_atom_site_label_3
_geom_angle
_geom_angle_site_symmetry_1
_geom_angle_site_symmetry_3
O1 W1 O3 100.4(5) . .
O1 W1 O2 103.0(7) . .
O3 W1 O2 87.7(5) . .
O1 W1 O4 99.8(5) . .
O3 W1 O4 88.1(4) . .
O2 W1 O4 157.2(7) . .
O1 W1 O5 101.7(6) . .
O3 W1 O5 157.9(6) . .
O2 W1 O5 88.2(5) . .
O4 W1 O5 87.3(5) . .
O1 W1 O14 158.3(5) . .
O3 W1 O14 94.7(6) . .
O2 W1 O14 61.9(7) . .
O4 W1 O14 96.1(5) . .
O5 W1 O14 64.4(6) . .
O1 W1 O15 156.1(5) . .
O3 W1 O15 65.3(5) . .
O2 W1 O15 95.7(7) . .
O4 W1 O15 62.3(5) . .
O5 W1 O15 93.5(6) . .
O14 W1 O15 45.6(5) . .
O1 W1 Cs1 80.5(3) . .
O3 W1 Cs1 136.2(3) . .
O2 W1 Cs1 135.2(4) . .
O4 W1 Cs1 49.4(3) . .
O5 W1 Cs1 48.3(3) . .
O14 W1 Cs1 99.3(4) . .
O15 W1 Cs1 96.7(3) . .
O1 W1 Cs2 79.2(3) . .
O3 W1 Cs2 52.8(3) . .
O2 W1 Cs2 47.4(4) . .
O4 W1 Cs2 139.3(3) . .
O5 W1 Cs2 133.2(3) . .
O14 W1 Cs2 98.0(4) . .
O15 W1 Cs2 103.6(3) . .
Cs1 W1 Cs2 159.23(2) . .
O1 W1 Cs1 68.5(4) . 12_657
O3 W1 Cs1 51.7(4) . 12_657
O2 W1 Cs1 133.0(4) . 12_657
O4 W1 Cs1 57.0(4) . 12_657
O5 W1 Cs1 138.5(3) . 12_657
O14 W1 Cs1 133.1(4) . 12_657
O15 W1 Cs1 87.9(3) . 12_657
Cs1 W1 Cs1 90.30(3) . 12_657
Cs2 W1 Cs1 86.16(2) . 12_657
O1 Nb1 O3 100.4(5) . .
O1 Nb1 O2 103.0(7) . .
O3 Nb1 O2 87.7(5) . .
O1 Nb1 O4 99.8(5) . .
O3 Nb1 O4 88.1(4) . .
O2 Nb1 O4 157.2(7) . .
O1 Nb1 O5 101.7(6) . .
O3 Nb1 O5 157.9(6) . .
O2 Nb1 O5 88.2(5) . .
O4 Nb1 O5 87.3(5) . .
O1 Nb1 O14 158.3(5) . .
O3 Nb1 O14 94.7(6) . .
O2 Nb1 O14 61.9(7) . .
O4 Nb1 O14 96.1(5) . .
O5 Nb1 O14 64.4(6) . .
O1 Nb1 O15 156.1(5) . .
O3 Nb1 O15 65.3(5) . .
O2 Nb1 O15 95.7(7) . .
O4 Nb1 O15 62.3(5) . .
O5 Nb1 O15 93.5(6) . .
O14 Nb1 O15 45.6(5) . .
O1 Nb1 Cs1 80.5(3) . .
O3 Nb1 Cs1 136.2(3) . .
O2 Nb1 Cs1 135.2(4) . .
O4 Nb1 Cs1 49.4(3) . .
O5 Nb1 Cs1 48.3(3) . .
O14 Nb1 Cs1 99.3(4) . .
O15 Nb1 Cs1 96.7(3) . .
O1 Nb1 Cs2 79.2(3) . .
O3 Nb1 Cs2 52.8(3) . .
O2 Nb1 Cs2 47.4(4) . .
O4 Nb1 Cs2 139.3(3) . .
O5 Nb1 Cs2 133.2(3) . .
O14 Nb1 Cs2 98.0(4) . .
O15 Nb1 Cs2 103.6(3) . .
Cs1 Nb1 Cs2 159.23(2) . .
O1 Nb1 Cs1 68.5(4) . 12_657
O3 Nb1 Cs1 51.7(4) . 12_657
O2 Nb1 Cs1 133.0(4) . 12_657
O4 Nb1 Cs1 57.0(4) . 12_657
O5 Nb1 Cs1 138.5(3) . 12_657
O14 Nb1 Cs1 133.1(4) . 12_657
O15 Nb1 Cs1 87.9(3) . 12_657
Cs1 Nb1 Cs1 90.30(3) . 12_657
Cs2 Nb1 Cs1 86.16(2) . 12_657
O6 W2 O8 100.7(6) . 15_665
O6 W2 O8 100.7(6) . .
O8 W2 O8 88.5(6) 15_665 .
O6 W2 O5 102.6(5) . 15_665
O8 W2 O5 156.6(7) 15_665 15_665
O8 W2 O5 86.1(5) . 15_665
O6 W2 O5 102.6(5) . .
O8 W2 O5 86.1(5) 15_665 .
O8 W2 O5 156.6(7) . .
O5 W2 O5 89.9(6) 15_665 .
O6 W2 O14 158.5(6) . .
O8 W2 O14 94.6(6) 15_665 .
O8 W2 O14 94.6(6) . .
O5 W2 O14 63.3(5) 15_665 .
O5 W2 O14 63.3(5) . .
O6 W2 O13 152.8(6) . 9_656
O8 W2 O13 61.2(5) 15_665 9_656
O8 W2 O13 61.2(5) . 9_656
O5 W2 O13 96.5(5) 15_665 9_656
O5 W2 O13 96.5(5) . 9_656
O14 W2 O13 48.7(6) . 9_656
O6 W2 Cs1 82.02(2) . .
O8 W2 Cs1 49.7(3) 15_665 .
O8 W2 Cs1 137.2(3) . .
O5 W2 Cs1 135.5(3) 15_665 .
O5 W2 Cs1 46.6(3) . .
O14 W2 Cs1 96.88(4) . .
O13 W2 Cs1 97.78(2) 9_656 .
O6 W2 Cs1 82.02(2) . 15_665
O8 W2 Cs1 137.2(3) 15_665 15_665
O8 W2 Cs1 49.7(3) . 15_665
O5 W2 Cs1 46.6(3) 15_665 15_665
O5 W2 Cs1 135.5(3) . 15_665
O14 W2 Cs1 96.88(3) . 15_665
O13 W2 Cs1 97.78(2) 9_656 15_665
Cs1 W2 Cs1 163.76(3) . 15_665
O6 Nb2 O8 100.7(6) . 15_665
O6 Nb2 O8 100.7(6) . .
O8 Nb2 O8 88.5(6) 15_665 .
O6 Nb2 O5 102.6(5) . 15_665
O8 Nb2 O5 156.6(7) 15_665 15_665
O8 Nb2 O5 86.1(5) . 15_665
O6 Nb2 O5 102.6(5) . .
O8 Nb2 O5 86.1(5) 15_665 .
O8 Nb2 O5 156.6(7) . .
O5 Nb2 O5 89.9(6) 15_665 .
O6 Nb2 O14 158.5(6) . .
O8 Nb2 O14 94.6(6) 15_665 .
O8 Nb2 O14 94.6(6) . .
O5 Nb2 O14 63.3(5) 15_665 .
O5 Nb2 O14 63.3(5) . .
O6 Nb2 O13 152.8(6) . 9_656
O8 Nb2 O13 61.2(5) 15_665 9_656
O8 Nb2 O13 61.2(5) . 9_656
O5 Nb2 O13 96.5(5) 15_665 9_656
O5 Nb2 O13 96.5(5) . 9_656
O14 Nb2 O13 48.7(6) . 9_656
O6 Nb2 Cs1 82.02(2) . .
O8 Nb2 Cs1 49.7(3) 15_665 .
O8 Nb2 Cs1 137.2(3) . .
O5 Nb2 Cs1 135.5(3) 15_665 .
O5 Nb2 Cs1 46.6(3) . .
O14 Nb2 Cs1 96.88(4) . .
O13 Nb2 Cs1 97.78(2) 9_656 .
O6 Nb2 Cs1 82.02(2) . 15_665
O8 Nb2 Cs1 137.2(3) 15_665 15_665
O8 Nb2 Cs1 49.7(3) . 15_665
O5 Nb2 Cs1 46.6(3) 15_665 15_665
O5 Nb2 Cs1 135.5(3) . 15_665
O14 Nb2 Cs1 96.88(3) . 15_665
O13 Nb2 Cs1 97.78(2) 9_656 15_665
Cs1 Nb2 Cs1 163.76(3) . 15_665
O9 W3 O4 100.3(4) . 7_546
O9 W3 O4 100.3(4) . .
O4 W3 O4 159.3(8) 7_546 .
O9 W3 O10 100.4(4) . 7_546
O4 W3 O10 87.7(4) 7_546 7_546
O4 W3 O10 88.6(4) . 7_546
O9 W3 O10 100.4(4) . .
O4 W3 O10 88.6(4) 7_546 .
O4 W3 O10 87.7(4) . .
O10 W3 O10 159.1(8) 7_546 .
O9 W3 O15 157.9(3) . .
O4 W3 O15 95.9(5) 7_546 .
O4 W3 O15 64.2(5) . .
O10 W3 O15 65.2(5) 7_546 .
O10 W3 O15 94.8(5) . .
O9 W3 O15 157.9(3) . 7_546
O4 W3 O15 64.2(5) 7_546 7_546
O4 W3 O15 95.9(5) . 7_546
O10 W3 O15 94.8(5) 7_546 7_546
O10 W3 O15 65.2(5) . 7_546
O15 W3 O15 44.2(6) . 7_546
O9 W3 Cs1 65.59(2) . 13_565
O4 W3 Cs1 60.9(4) 7_546 13_565
O4 W3 Cs1 129.3(3) . 13_565
O10 W3 Cs1 140.3(3) 7_546 13_565
O10 W3 Cs1 51.7(4) . 13_565
O15 W3 Cs1 136.2(3) . 13_565
O15 W3 Cs1 92.5(3) 7_546 13_565
O9 W3 Cs1 65.59(2) . 12_657
O4 W3 Cs1 129.3(3) 7_546 12_657
O4 W3 Cs1 60.9(4) . 12_657
O10 W3 Cs1 51.7(4) 7_546 12_657
O10 W3 Cs1 140.3(3) . 12_657
O15 W3 Cs1 92.5(3) . 12_657
O15 W3 Cs1 136.2(3) 7_546 12_657
Cs1 W3 Cs1 131.18(3) 13_565 12_657
O9 W3 Cs1 82.202(15) . .
O4 W3 Cs1 136.7(3) 7_546 .
O4 W3 Cs1 47.2(3) . .
O10 W3 Cs1 134.8(3) 7_546 .
O10 W3 Cs1 49.0(3) . .
O15 W3 Cs1 96.2(3) . .
O15 W3 Cs1 98.3(3) 7_546 .
Cs1 W3 Cs1 82.146(10) 13_565 .
Cs1 W3 Cs1 91.40(2) 12_657 .
O9 W3 Cs1 82.202(15) . 7_546
O4 W3 Cs1 47.2(3) 7_546 7_546
O4 W3 Cs1 136.7(3) . 7_546
O10 W3 Cs1 49.0(3) 7_546 7_546
O10 W3 Cs1 134.8(3) . 7_546
O15 W3 Cs1 98.3(3) . 7_546
O15 W3 Cs1 96.2(3) 7_546 7_546
Cs1 W3 Cs1 91.40(2) 13_565 7_546
Cs1 W3 Cs1 82.146(10) 12_657 7_546
Cs1 W3 Cs1 164.40(3) . 7_546
O9 Nb3 O4 100.3(4) . 7_546
O9 Nb3 O4 100.3(4) . .
O4 Nb3 O4 159.3(8) 7_546 .
O9 Nb3 O10 100.4(4) . 7_546
O4 Nb3 O10 87.7(4) 7_546 7_546
O4 Nb3 O10 88.6(4) . 7_546
O9 Nb3 O10 100.4(4) . .
O4 Nb3 O10 88.6(4) 7_546 .
O4 Nb3 O10 87.7(4) . .
O10 Nb3 O10 159.1(8) 7_546 .
O9 Nb3 O15 157.9(3) . .
O4 Nb3 O15 95.9(5) 7_546 .
O4 Nb3 O15 64.2(5) . .
O10 Nb3 O15 65.2(5) 7_546 .
O10 Nb3 O15 94.8(5) . .
O9 Nb3 O15 157.9(3) . 7_546
O4 Nb3 O15 64.2(5) 7_546 7_546
O4 Nb3 O15 95.9(5) . 7_546
O10 Nb3 O15 94.8(5) 7_546 7_546
O10 Nb3 O15 65.2(5) . 7_546
O15 Nb3 O15 44.2(6) . 7_546
O9 Nb3 Cs1 65.59(2) . 13_565
O4 Nb3 Cs1 60.9(4) 7_546 13_565
O4 Nb3 Cs1 129.3(3) . 13_565
O10 Nb3 Cs1 140.3(3) 7_546 13_565
O10 Nb3 Cs1 51.7(4) . 13_565
O15 Nb3 Cs1 136.2(3) . 13_565
O15 Nb3 Cs1 92.5(3) 7_546 13_565
O9 Nb3 Cs1 65.59(2) . 12_657
O4 Nb3 Cs1 129.3(3) 7_546 12_657
O4 Nb3 Cs1 60.9(4) . 12_657
O10 Nb3 Cs1 51.7(4) 7_546 12_657
O10 Nb3 Cs1 140.3(3) . 12_657
O15 Nb3 Cs1 92.5(3) . 12_657
O15 Nb3 Cs1 136.2(3) 7_546 12_657
Cs1 Nb3 Cs1 131.18(3) 13_565 12_657
O9 Nb3 Cs1 82.202(15) . .
O4 Nb3 Cs1 136.7(3) 7_546 .
O4 Nb3 Cs1 47.2(3) . .
O10 Nb3 Cs1 134.8(3) 7_546 .
O10 Nb3 Cs1 49.0(3) . .
O15 Nb3 Cs1 96.2(3) . .
O15 Nb3 Cs1 98.3(3) 7_546 .
Cs1 Nb3 Cs1 82.146(10) 13_565 .
Cs1 Nb3 Cs1 91.40(2) 12_657 .
O9 Nb3 Cs1 82.202(15) . 7_546
O4 Nb3 Cs1 47.2(3) 7_546 7_546
O4 Nb3 Cs1 136.7(3) . 7_546
O10 Nb3 Cs1 49.0(3) 7_546 7_546
O10 Nb3 Cs1 134.8(3) . 7_546
O15 Nb3 Cs1 98.3(3) . 7_546
O15 Nb3 Cs1 96.2(3) 7_546 7_546
Cs1 Nb3 Cs1 91.40(2) 13_565 7_546
Cs1 Nb3 Cs1 82.146(10) 12_657 7_546
Cs1 Nb3 Cs1 164.40(3) . 7_546
O11 W4 O12 101.5(8) . .
O11 W4 O8 102.8(6) . 9_656
O12 W4 O8 89.0(5) . 9_656
O11 W4 O10 101.3(5) . 7_546
O12 W4 O10 157.3(9) . 7_546
O8 W4 O10 86.1(5) 9_656 7_546
O11 W4 O3 101.1(5) . .
O12 W4 O3 87.0(6) . .
O8 W4 O3 156.1(7) 9_656 .
O10 W4 O3 88.6(4) 7_546 .
O11 W4 O13 156.5(5) . .
O12 W4 O13 61.7(7) . .
O8 W4 O13 63.1(6) 9_656 .
O10 W4 O13 96.5(5) 7_546 .
O3 W4 O13 94.5(6) . .
O11 W4 O15 157.0(5) . .
O12 W4 O15 95.4(8) . .
O8 W4 O15 93.0(6) 9_656 .
O10 W4 O15 62.7(5) 7_546 .
O3 W4 O15 64.0(4) . .
O13 W4 O15 46.5(4) . .
O11 W4 Cs1 60.8(4) . 12_657
O12 W4 Cs1 136.7(4) . 12_657
O8 W4 Cs1 131.7(3) 9_656 12_657
O10 W4 Cs1 57.5(4) 7_546 12_657
O3 W4 Cs1 61.6(4) . 12_657
O13 W4 Cs1 142.6(3) . 12_657
O15 W4 Cs1 96.2(3) . 12_657
O11 W4 Cs1 83.4(3) . 7_546
O12 W4 Cs1 135.9(5) . 7_546
O8 W4 Cs1 47.8(3) 9_656 7_546
O10 W4 Cs1 47.7(3) 7_546 7_546
O3 W4 Cs1 135.6(3) . 7_546
O13 W4 Cs1 97.6(3) . 7_546
O15 W4 Cs1 95.2(3) . 7_546
Cs1 W4 Cs1 84.13(2) 12_657 7_546
O11 W4 Cs2 83.7(3) . .
O12 W4 Cs2 50.6(4) . .
O8 W4 Cs2 139.2(3) 9_656 .
O10 W4 Cs2 132.7(3) 7_546 .
O3 W4 Cs2 44.9(3) . .
O13 W4 Cs2 95.5(3) . .
O15 W4 Cs2 95.3(3) . .
Cs1 W4 Cs2 86.85(2) 12_657 .
Cs1 W4 Cs2 166.76(2) 7_546 .
O11 Nb4 O12 101.5(8) . .
O11 Nb4 O8 102.8(6) . 9_656
O12 Nb4 O8 89.0(5) . 9_656
O11 Nb4 O10 101.3(5) . 7_546
O12 Nb4 O10 157.3(9) . 7_546
O8 Nb4 O10 86.1(5) 9_656 7_546
O11 Nb4 O3 101.1(5) . .
O12 Nb4 O3 87.0(6) . .
O8 Nb4 O3 156.1(7) 9_656 .
O10 Nb4 O3 88.6(4) 7_546 .
O11 Nb4 O13 156.5(5) . .
O12 Nb4 O13 61.7(7) . .
O8 Nb4 O13 63.1(6) 9_656 .
O10 Nb4 O13 96.5(5) 7_546 .
O3 Nb4 O13 94.5(6) . .
O11 Nb4 O15 157.0(5) . .
O12 Nb4 O15 95.4(8) . .
O8 Nb4 O15 93.0(6) 9_656 .
O10 Nb4 O15 62.7(5) 7_546 .
O3 Nb4 O15 64.0(4) . .
O13 Nb4 O15 46.5(4) . .
O11 Nb4 Cs1 60.8(4) . 12_657
O12 Nb4 Cs1 136.7(4) . 12_657
O8 Nb4 Cs1 131.7(3) 9_656 12_657
O10 Nb4 Cs1 57.5(4) 7_546 12_657
O3 Nb4 Cs1 61.6(4) . 12_657
O13 Nb4 Cs1 142.6(3) . 12_657
O15 Nb4 Cs1 96.2(3) . 12_657
O11 Nb4 Cs1 83.4(3) . 7_546
O12 Nb4 Cs1 135.9(5) . 7_546
O8 Nb4 Cs1 47.8(3) 9_656 7_546
O10 Nb4 Cs1 47.7(3) 7_546 7_546
O3 Nb4 Cs1 135.6(3) . 7_546
O13 Nb4 Cs1 97.6(3) . 7_546
O15 Nb4 Cs1 95.2(3) . 7_546
Cs1 Nb4 Cs1 84.13(2) 12_657 7_546
O11 Nb4 Cs2 83.7(3) . .
O12 Nb4 Cs2 50.6(4) . .
O8 Nb4 Cs2 139.2(3) 9_656 .
O10 Nb4 Cs2 132.7(3) 7_546 .
O3 Nb4 Cs2 44.9(3) . .
O13 Nb4 Cs2 95.5(3) . .
O15 Nb4 Cs2 95.3(3) . .
Cs1 Nb4 Cs2 86.85(2) 12_657 .
Cs1 Nb4 Cs2 166.76(2) 7_546 .
O1 Cs1 O5 62.5(4) 7_547 .
O1 Cs1 OW3 89.5(6) 7_547 .
O5 Cs1 OW3 92.2(7) . .
O1 Cs1 O4 99.8(3) 7_547 .
O5 Cs1 O4 49.1(3) . .
OW3 Cs1 O4 60.3(7) . .
O1 Cs1 O10 132.5(3) 7_547 .
O5 Cs1 O10 70.3(4) . .
OW3 Cs1 O10 97.8(6) . .
O4 Cs1 O10 48.1(3) . .
O1 Cs1 O8 93.3(3) 7_547 15_665
O5 Cs1 O8 47.1(3) . 15_665
OW3 Cs1 O8 129.7(7) . 15_665
O4 Cs1 O8 69.8(4) . 15_665
O10 Cs1 O8 47.3(3) . 15_665
O1 Cs1 O10 77.0(3) 7_547 13_566
O5 Cs1 O10 136.3(3) . 13_566
OW3 Cs1 O10 103.6(7) . 13_566
O4 Cs1 O10 163.8(3) . 13_566
O10 Cs1 O10 143.8(2) . 13_566
O8 Cs1 O10 126.0(4) 15_665 13_566
O1 Cs1 O11 60.9(2) 7_547 11_667
O5 Cs1 O11 94.6(2) . 11_667
OW3 Cs1 O11 141.4(6) . 11_667
O4 Cs1 O11 143.0(3) . 11_667
O10 Cs1 O11 120.3(2) . 11_667
O8 Cs1 O11 79.6(3) 15_665 11_667
O10 Cs1 O11 48.9(2) 13_566 11_667
O1 Cs1 O3 107.2(2) 7_547 11_667
O5 Cs1 O3 130.3(2) . 11_667
OW3 Cs1 O3 137.4(7) . 11_667
O4 Cs1 O3 146.6(2) . 11_667
O10 Cs1 O3 98.6(3) . 11_667
O8 Cs1 O3 89.1(3) 15_665 11_667
O10 Cs1 O3 46.7(2) 13_566 11_667
O11 Cs1 O3 48.2(2) 11_667 11_667
O1 Cs1 OW3 148.5(6) 7_547 11_667
O5 Cs1 OW3 128.2(6) . 11_667
OW3 Cs1 OW3 62.5(11) . 11_667
O4 Cs1 OW3 79.5(6) . 11_667
O10 Cs1 OW3 69.7(6) . 11_667
O8 Cs1 OW3 115.3(6) 15_665 11_667
O10 Cs1 OW3 94.9(6) 13_566 11_667
O11 Cs1 OW3 134.0(6) 11_667 11_667
O3 Cs1 OW3 87.2(6) 11_667 11_667
O1 Cs1 O4 120.7(3) 7_547 11_667
O5 Cs1 O4 173.1(3) . 11_667
OW3 Cs1 O4 93.9(7) . 11_667
O4 Cs1 O4 132.4(3) . 11_667
O10 Cs1 O4 105.6(3) . 11_667
O8 Cs1 O4 126.0(3) 15_665 11_667
O10 Cs1 O4 44.7(2) 13_566 11_667
O11 Cs1 O4 82.5(2) 11_667 11_667
O3 Cs1 O4 43.7(2) 11_667 11_667
OW3 Cs1 O4 53.0(6) 11_667 11_667
O1 Cs1 O9 90.8(2) 7_547 11_667
O5 Cs1 O9 142.5(3) . 11_667
OW3 Cs1 O9 59.9(7) . 11_667
O4 Cs1 O9 119.0(3) . 11_667
O10 Cs1 O9 133.1(2) . 11_667
O8 Cs1 O9 169.6(3) 15_665 11_667
O10 Cs1 O9 46.0(2) 13_566 11_667
O11 Cs1 O9 94.0(2) 11_667 11_667
O3 Cs1 O9 80.5(3) 11_667 11_667
OW3 Cs1 O9 63.5(6) 11_667 11_667
O4 Cs1 O9 44.3(2) 11_667 11_667
O6 Cs2 O2 59.5(5) 9_657 .
O6 Cs2 O11 69.2(2) 9_657 14_756
O2 Cs2 O11 93.9(3) . 14_756
O6 Cs2 O11 69.2(2) 9_657 3_545
O2 Cs2 O11 93.9(3) . 3_545
O11 Cs2 O11 125.5(3) 14_756 3_545
O6 Cs2 O3 93.9(3) 9_657 15_665
O2 Cs2 O3 47.4(3) . 15_665
O11 Cs2 O3 139.5(3) 14_756 15_665
O11 Cs2 O3 76.5(3) 3_545 15_665
O6 Cs2 O3 93.9(3) 9_657 .
O2 Cs2 O3 47.4(3) . .
O11 Cs2 O3 76.5(3) 14_756 .
O11 Cs2 O3 139.5(3) 3_545 .
O3 Cs2 O3 68.0(5) 15_665 .
O6 Cs2 OW1 136.0(7) 9_657 2_645
O2 Cs2 OW1 140.9(6) . 2_645
O11 Cs2 OW1 70.6(7) 14_756 2_645
O11 Cs2 OW1 124.5(6) 3_545 2_645
O3 Cs2 OW1 128.9(7) 15_665 2_645
O3 Cs2 OW1 93.6(6) . 2_645
O6 Cs2 OW1 136.0(7) 9_657 .
O2 Cs2 OW1 140.9(6) . .
O11 Cs2 OW1 124.5(6) 14_756 .
O11 Cs2 OW1 70.6(7) 3_545 .
O3 Cs2 OW1 93.6(6) 15_665 .
O3 Cs2 OW1 128.9(7) . .
OW1 Cs2 OW1 60.7(12) 2_645 .
O6 Cs2 OW2 89.7(6) 9_657 .
O2 Cs2 OW2 147.2(7) . .
O11 Cs2 OW2 84.3(7) 14_756 .
O11 Cs2 OW2 62.0(7) 3_545 .
O3 Cs2 OW2 133.8(7) 15_665 .
O3 Cs2 OW2 157.6(7) . .
OW1 Cs2 OW2 69.0(8) 2_645 .
OW1 Cs2 OW2 55.3(9) . .
O6 Cs2 OW2 89.7(6) 9_657 2_645
O2 Cs2 OW2 147.2(7) . 2_645
O11 Cs2 OW2 62.0(7) 14_756 2_645
O11 Cs2 OW2 84.3(7) 3_545 2_645
O3 Cs2 OW2 157.6(7) 15_665 2_645
O3 Cs2 OW2 133.8(7) . 2_645
OW1 Cs2 OW2 55.3(9) 2_645 2_645
OW1 Cs2 OW2 69.0(8) . 2_645
OW2 Cs2 OW2 24.0(14) . 2_645
O6 Cs2 O12 126.2(5) 9_657 .
O2 Cs2 O12 66.8(6) . .
O11 Cs2 O12 116.3(2) 14_756 .
O11 Cs2 O12 116.3(2) 3_545 .
O3 Cs2 O12 45.0(3) 15_665 .
O3 Cs2 O12 45.0(3) . .
OW1 Cs2 O12 87.7(7) 2_645 .
OW1 Cs2 O12 87.7(7) . .
OW2 Cs2 O12 142.3(7) . .
OW2 Cs2 O12 142.3(7) 2_645 .
O6 Cs2 OW2 175.7(7) 9_657 4_654
O2 Cs2 OW2 116.3(7) . 4_654
O11 Cs2 OW2 112.0(3) 14_756 4_654
O11 Cs2 OW2 112.0(3) 3_545 4_654
O3 Cs2 OW2 82.5(5) 15_665 4_654
O3 Cs2 OW2 82.5(5) . 4_654
OW1 Cs2 OW2 47.0(8) 2_645 4_654
OW1 Cs2 OW2 47.0(8) . 4_654
OW2 Cs2 OW2 94.5(6) . 4_654
OW2 Cs2 OW2 94.5(6) 2_645 4_654
O12 Cs2 OW2 49.5(7) . 4_654
O15 Si O15 66.5(9) 7_546 .
O15 Si O15 113.5(9) 7_546 9_656
O15 Si O15 180.000(1) . 9_656
O15 Si O15 180.000(1) 7_546 15_665
O15 Si O15 113.5(9) . 15_665
O15 Si O15 66.5(9) 9_656 15_665
O15 Si O14 69.8(5) 7_546 9_656
O15 Si O14 110.2(5) . 9_656
O15 Si O14 69.8(5) 9_656 9_656
O15 Si O14 110.2(5) 15_665 9_656
O15 Si O14 110.2(5) 7_546 .
O15 Si O14 69.8(5) . .
O15 Si O14 110.2(5) 9_656 .
O15 Si O14 69.8(5) 15_665 .
O14 Si O14 180.0 9_656 .
O15 Si O13 71.0(5) 7_546 9_656
O15 Si O13 109.0(5) . 9_656
O15 Si O13 71.0(5) 9_656 9_656
O15 Si O13 109.0(5) 15_665 9_656
O14 Si O13 104.5(9) 9_656 9_656
O14 Si O13 75.5(9) . 9_656
O15 Si O13 109.0(5) 7_546 .
O15 Si O13 71.0(5) . .
O15 Si O13 109.0(5) 9_656 .
O15 Si O13 71.0(5) 15_665 .
O14 Si O13 75.5(9) 9_656 .
O14 Si O13 104.5(9) . .
O13 Si O13 180.000(2) 9_656 .
Nb1 O1 W1 0.00(4) . .
Nb1 O1 Cs1 171.4(6) . 7_547
W1 O1 Cs1 171.4(6) . 7_547
Nb1 O2 W1 0.00(4) . .
Nb1 O2 Nb1 139.3(11) . 15_665
W1 O2 Nb1 139.3(11) . 15_665
Nb1 O2 W1 139.3(11) . 15_665
W1 O2 W1 139.3(11) . 15_665
Nb1 O2 W1 0.00(4) 15_665 15_665
Nb1 O2 Cs2 106.4(4) . .
W1 O2 Cs2 106.4(4) . .
Nb1 O2 Cs2 106.4(4) 15_665 .
W1 O2 Cs2 106.4(4) 15_665 .
Nb1 O3 W1 0.00(4) . .
Nb1 O3 Nb4 137.4(6) . .
W1 O3 Nb4 137.4(6) . .
Nb1 O3 W4 137.4(6) . .
W1 O3 W4 137.4(6) . .
Nb4 O3 W4 0.00(4) . .
Nb1 O3 Cs2 100.5(3) . .
W1 O3 Cs2 100.5(3) . .
Nb4 O3 Cs2 111.0(3) . .
W4 O3 Cs2 111.0(3) . .
Nb1 O3 Cs1 103.0(4) . 12_657
W1 O3 Cs1 103.0(4) . 12_657
Nb4 O3 Cs1 88.9(4) . 12_657
W4 O3 Cs1 88.9(4) . 12_657
Cs2 O3 Cs1 115.5(4) . 12_657
Nb3 O4 W3 0.00(6) . .
Nb3 O4 W1 137.5(7) . .
W3 O4 W1 137.5(7) . .
Nb3 O4 Nb1 137.5(7) . .
W3 O4 Nb1 137.5(7) . .
W1 O4 Nb1 0.00(4) . .
Nb3 O4 Cs1 107.0(4) . .
W3 O4 Cs1 107.0(4) . .
W1 O4 Cs1 103.6(3) . .
Nb1 O4 Cs1 103.6(3) . .
Nb3 O4 Cs1 91.8(4) . 12_657
W3 O4 Cs1 91.8(4) . 12_657
W1 O4 Cs1 96.8(4) . 12_657
Nb1 O4 Cs1 96.8(4) . 12_657
Cs1 O4 Cs1 121.2(4) . 12_657
Nb2 O5 W2 0.00(4) . .
Nb2 O5 W1 137.7(7) . .
W2 O5 W1 137.7(7) . .
Nb2 O5 Nb1 137.7(7) . .
W2 O5 Nb1 137.7(7) . .
W1 O5 Nb1 0.00(4) . .
Nb2 O5 Cs1 107.8(4) . .
W2 O5 Cs1 107.8(4) . .
W1 O5 Cs1 104.8(3) . .
Nb1 O5 Cs1 104.8(3) . .
Nb2 O6 W2 0.00(3) . .
Nb2 O6 Cs2 179.9(5) . 9_657
W2 O6 Cs2 179.9(5) . 9_657
Nb2 O8 W2 0.00(3) . .
Nb2 O8 Nb4 140.2(8) . 9_656
W2 O8 Nb4 140.2(8) . 9_656
Nb2 O8 W4 140.2(8) . 9_656
W2 O8 W4 140.2(8) . 9_656
Nb4 O8 W4 0.00(4) 9_656 9_656
Nb2 O8 Cs1 104.2(4) . 15_665
W2 O8 Cs1 104.2(4) . 15_665
Nb4 O8 Cs1 106.4(4) 9_656 15_665
W4 O8 Cs1 106.4(4) 9_656 15_665
Nb3 O9 W3 0.00(4) . .
Nb3 O9 Cs1 89.6(2) . 13_565
W3 O9 Cs1 89.6(2) . 13_565
Nb3 O9 Cs1 89.6(2) . 12_657
W3 O9 Cs1 89.6(2) . 12_657
Cs1 O9 Cs1 179.3(4) 13_565 12_657
Nb4 O11 W4 0.00(5) . .
Nb4 O11 Cs2 142.8(5) . 4_654
W4 O11 Cs2 142.8(5) . 4_654
Nb4 O11 Cs1 93.6(4) . 12_657
W4 O11 Cs1 93.6(4) . 12_657
Cs2 O11 Cs1 122.4(3) 4_654 12_657
Nb3 O10 W3 0.00(4) . .
Nb3 O10 Nb4 136.9(7) . 7_546
W3 O10 Nb4 136.9(7) . 7_546
Nb3 O10 W4 136.9(7) . 7_546
W3 O10 W4 136.9(7) . 7_546
Nb4 O10 W4 0.00(4) 7_546 7_546
Nb3 O10 Cs1 104.7(3) . .
W3 O10 Cs1 104.7(3) . .
Nb4 O10 Cs1 106.5(3) 7_546 .
W4 O10 Cs1 106.5(3) 7_546 .
Nb3 O10 Cs1 101.5(4) . 13_565
W3 O10 Cs1 101.5(4) . 13_565
Nb4 O10 Cs1 93.4(4) 7_546 13_565
W4 O10 Cs1 93.4(4) 7_546 13_565
Cs1 O10 Cs1 112.3(4) . 13_565
Nb4 O12 W4 0.00(4) 15_665 15_665
Nb4 O12 W4 138.6(12) 15_665 .
W4 O12 W4 138.6(12) 15_665 .
Nb4 O12 Nb4 138.6(12) 15_665 .
W4 O12 Nb4 138.6(12) 15_665 .
W4 O12 Nb4 0.00(4) . .
Nb4 O12 Cs2 104.9(4) 15_665 .
W4 O12 Cs2 104.9(4) 15_665 .
W4 O12 Cs2 104.9(4) . .
Nb4 O12 Cs2 104.9(4) . .
Si O13 W4 122.9(5) . .
Si O13 Nb4 122.9(5) . .
W4 O13 Nb4 0.00(4) . .
Si O13 Nb4 122.9(5) . 15_665
W4 O13 Nb4 97.2(6) . 15_665
Nb4 O13 Nb4 97.2(6) . 15_665
Si O13 W4 122.9(5) . 15_665
W4 O13 W4 97.2(6) . 15_665
Nb4 O13 W4 97.2(6) . 15_665
Nb4 O13 W4 0.00(3) 15_665 15_665
Si O13 W2 117.1(8) . 9_656
W4 O13 W2 95.1(5) . 9_656
Nb4 O13 W2 95.1(5) . 9_656
Nb4 O13 W2 95.1(5) 15_665 9_656
W4 O13 W2 95.1(5) 15_665 9_656
Si O13 Nb2 117.1(8) . 9_656
W4 O13 Nb2 95.1(5) . 9_656
Nb4 O13 Nb2 95.1(5) . 9_656
Nb4 O13 Nb2 95.1(5) 15_665 9_656
W4 O13 Nb2 95.1(5) 15_665 9_656
W2 O13 Nb2 0.000(4) 9_656 9_656
Si O14 W1 123.1(5) . .
Si O14 Nb1 123.1(5) . .
W1 O14 Nb1 0.00(3) . .
Si O14 Nb1 123.1(5) . 15_665
W1 O14 Nb1 96.4(6) . 15_665
Nb1 O14 Nb1 96.4(6) . 15_665
Si O14 W1 123.1(5) . 15_665
W1 O14 W1 96.4(6) . 15_665
Nb1 O14 W1 96.4(6) . 15_665
Nb1 O14 W1 0.00(3) 15_665 15_665
Si O14 Nb2 118.6(10) . .
W1 O14 Nb2 94.3(5) . .
Nb1 O14 Nb2 94.3(5) . .
Nb1 O14 Nb2 94.3(5) 15_665 .
W1 O14 Nb2 94.3(5) 15_665 .
Si O14 W2 118.6(10) . .
W1 O14 W2 94.3(5) . .
Nb1 O14 W2 94.3(5) . .
Nb1 O14 W2 94.3(5) 15_665 .
W1 O14 W2 94.3(5) 15_665 .
Nb2 O14 W2 0.00(2) . .
Si O15 O15 56.7(4) . 7_546
Si O15 Nb3 124.6(7) . .
O15 O15 Nb3 67.9(3) 7_546 .
Si O15 W3 124.6(7) . .
O15 O15 W3 67.9(3) 7_546 .
Nb3 O15 W3 0.00(3) . .
Si O15 Nb1 121.6(6) . .
O15 O15 Nb1 133.5(9) 7_546 .
Nb3 O15 Nb1 95.6(4) . .
W3 O15 Nb1 95.6(4) . .
Si O15 W1 121.6(6) . .
O15 O15 W1 133.5(9) 7_546 .
Nb3 O15 W1 95.6(4) . .
W3 O15 W1 95.6(4) . .
Nb1 O15 W1 0.00(3) . .
Si O15 W4 119.7(6) . .
O15 O15 W4 130.0(9) 7_546 .
Nb3 O15 W4 94.8(4) . .
W3 O15 W4 94.8(4) . .
Nb1 O15 W4 93.0(4) . .
W1 O15 W4 93.0(4) . .
Si O15 Nb4 119.7(6) . .
O15 O15 Nb4 130.0(9) 7_546 .
Nb3 O15 Nb4 94.8(4) . .
W3 O15 Nb4 94.8(4) . .
Nb1 O15 Nb4 93.0(4) . .
W1 O15 Nb4 93.0(4) . .
W4 O15 Nb4 0.00(3) . .
Cs2 OW1 Cs2 107.8(11) 2_645 .
OW2 OW2 Cs2 78.0(7) 2_645 .
OW2 OW2 Cs2 78.0(7) 2_645 2_645
Cs2 OW2 Cs2 104.5(11) . 2_645
OW2 OW2 Cs2 121.5(6) 2_645 3_545
Cs2 OW2 Cs2 126.9(6) . 3_545
Cs2 OW2 Cs2 126.9(6) 2_645 3_545
Cs1 OW3 Cs1 124.2(10) . 12_657

loop_
_geom_bond_atom_site_label_1
_geom_bond_atom_site_label_2
_geom_bond_distance
_geom_bond_site_symmetry_2
W1 O1 1.688(9) .
W1 O3 1.882(9) .
W1 O2 1.894(7) .
W1 O4 1.913(10) .
W1 O5 1.921(9) .
W1 O14 2.382(12) .
W1 O15 2.435(12) .
W1 Cs1 4.0961(9) .
W1 Cs2 4.1175(12) .
W1 Cs1 4.2903(10) 12_657
Nb1 O1 1.688(9) .
Nb1 O3 1.882(9) .
Nb1 O2 1.894(7) .
Nb1 O4 1.913(10) .
Nb1 O5 1.921(9) .
Nb1 O14 2.382(12) .
Nb1 O15 2.435(12) .
Nb1 Cs1 4.0961(9) .
Nb1 Cs2 4.1175(12) .
Nb1 Cs1 4.2903(10) 12_657
W2 O6 1.662(11) .
W2 O8 1.878(10) 15_665
W2 O8 1.878(10) .
W2 O5 1.880(10) 15_665
W2 O5 1.880(10) .
W2 O14 2.45(2) .
W2 O13 2.46(2) 9_656
W2 Cs1 4.1414(9) .
W2 Cs1 4.1414(9) 15_665
Nb2 O6 1.662(11) .
Nb2 O8 1.878(10) 15_665
Nb2 O8 1.878(10) .
Nb2 O5 1.880(10) 15_665
Nb2 O5 1.880(10) .
Nb2 O14 2.45(2) .
Nb2 O13 2.46(2) 9_656
Nb2 Cs1 4.1414(9) .
Nb2 Cs1 4.1414(9) 15_665
W3 O9 1.736(13) .
W3 O4 1.895(9) 7_546
W3 O4 1.895(9) .
W3 O10 1.903(9) 7_546
W3 O10 1.903(9) .
W3 O15 2.356(12) .
W3 O15 2.356(12) 7_546
W3 Cs1 4.1412(8) 13_565
W3 Cs1 4.1412(8) 12_657
W3 Cs1 4.1678(8) .
W3 Cs1 4.1678(8) 7_546
Nb3 O9 1.736(13) .
Nb3 O4 1.895(9) 7_546
Nb3 O4 1.895(9) .
Nb3 O10 1.903(9) 7_546
Nb3 O10 1.903(9) .
Nb3 O15 2.356(12) .
Nb3 O15 2.356(12) 7_546
Nb3 Cs1 4.1412(8) 13_565
Nb3 Cs1 4.1412(8) 12_657
Nb3 Cs1 4.1678(8) .
Nb3 Cs1 4.1678(8) 7_546
W4 O11 1.700(9) .
W4 O12 1.894(7) .
W4 O8 1.910(11) 9_656
W4 O10 1.913(9) 7_546
W4 O3 1.933(10) .
W4 O13 2.362(11) .
W4 O15 2.464(12) .
W4 Cs1 3.9249(10) 12_657
W4 Cs1 4.2173(10) 7_546
W4 Cs2 4.4151(13) .
Nb4 O11 1.700(9) .
Nb4 O12 1.894(7) .
Nb4 O8 1.910(11) 9_656
Nb4 O10 1.913(9) 7_546
Nb4 O3 1.933(10) .
Nb4 O13 2.362(11) .
Nb4 O15 2.464(12) .
Nb4 Cs1 3.9249(10) 12_657
Nb4 Cs1 4.2173(10) 7_546
Nb4 Cs2 4.4151(13) .
Cs1 O1 3.131(8) 7_547
Cs1 O5 3.161(9) .
Cs1 OW3 3.17(4) .
Cs1 O4 3.199(9) .
Cs1 O10 3.255(9) .
Cs1 O8 3.258(10) 15_665
Cs1 O10 3.317(14) 13_566
Cs1 O11 3.433(11) 11_667
Cs1 O3 3.454(13) 11_667
Cs1 OW3 3.56(4) 11_667
Cs1 O4 3.622(12) 11_667
Cs1 O9 3.7711(8) 11_667
Cs2 O6 3.109(11) 9_657
Cs2 O2 3.161(13) .
Cs2 O11 3.260(9) 14_756
Cs2 O11 3.260(9) 3_545
Cs2 O3 3.336(9) 15_665
Cs2 O3 3.336(9) .
Cs2 OW1 3.34(2) 2_645
Cs2 OW1 3.34(2) .
Cs2 OW2 3.42(3) .
Cs2 OW2 3.42(3) 2_645
Cs2 O12 3.530(14) .
Cs2 OW2 3.81(4) 4_654
Si O15 1.616(13) 7_546
Si O15 1.616(13) .
Si O15 1.616(13) 9_656
Si O15 1.616(13) 15_665
Si O14 1.65(2) 9_656
Si O14 1.65(2) .
Si O13 1.67(2) 9_656
Si O13 1.67(2) .
O1 Cs1 3.131(8) 7_547
O2 Nb1 1.894(7) 15_665
O2 W1 1.894(7) 15_665
O3 Cs1 3.454(13) 12_657
O4 Cs1 3.622(12) 12_657
O6 Cs2 3.109(11) 9_657
O8 Nb4 1.910(11) 9_656
O8 W4 1.910(11) 9_656
O8 Cs1 3.258(10) 15_665
O9 Cs1 3.7711(8) 13_565
O9 Cs1 3.7711(8) 12_657
O11 Cs2 3.260(9) 4_654
O11 Cs1 3.433(11) 12_657
O10 Nb4 1.913(9) 7_546
O10 W4 1.913(9) 7_546
O10 Cs1 3.317(14) 13_565
O12 Nb4 1.894(7) 15_665
O12 W4 1.894(7) 15_665
O13 Nb4 2.362(11) 15_665
O13 W4 2.362(11) 15_665
O13 W2 2.46(2) 9_656
O13 Nb2 2.46(2) 9_656
O14 Nb1 2.382(12) 15_665
O14 W1 2.382(12) 15_665
O15 O15 1.77(3) 7_546
OW1 Cs2 3.34(2) 2_645
OW2 OW2 1.42(8) 2_645
OW2 Cs2 3.42(3) 2_645
OW2 Cs2 3.81(4) 3_545
OW3 Cs1 3.56(4) 12_657
